data_4038063
loop_
_publ_author_name
'Niedba\/la, Patryk'
'Majdecki, Maciej'
'D\;abrowa, Kajetan'
'Jurczak, Janusz'

_publ_section_title
;
 Selective Carboxylate Recognition Using Urea-Functionalized Unclosed
 Cryptands: Mild Synthesis and Complexation Studies.
;
_journal_issue 7
_journal_name_full 'The Journal of organic chemistry'
_journal_page_first 5058
_journal_page_last 5064
_journal_paper_doi 10.1021/acs.joc.9b03082
_journal_volume 85
_journal_year 2020
_chemical_formula_sum 'C34 H35 F6 N7 O12'
_chemical_formula_weight 847.69
_space_group_crystal_system monoclinic
_space_group_IT_number 14
_space_group_name_Hall '-P 2yn'
_space_group_name_H-M_alt 'P 1 21/n 1'
_atom_sites_solution_hydrogens geom
_audit_creation_method SHELXL-2013
_cell_angle_alpha 90
_cell_angle_beta 109.74(2)
_cell_angle_gamma 90
_cell_formula_units_Z 4
_cell_length_a 17.907(3)
_cell_length_b 9.0483(14)
_cell_length_c 25.336(5)
_cell_measurement_reflns_used 1846
_cell_measurement_temperature 100(2)
_cell_measurement_theta_max 73.2473
_cell_measurement_theta_min 3.6841
_cell_volume 3863.9(13)
_computing_structure_refinement 'SHELXL-2013 (Sheldrick, 2013)'
_diffrn_ambient_temperature 100(2)
_diffrn_measured_fraction_theta_full 0.996
_diffrn_measured_fraction_theta_max 0.952
_diffrn_measurement_device_type 'SuperNova, Dual, Cu at zero, Eos'
_diffrn_radiation_type CuK\a
_diffrn_radiation_wavelength 1.54184
_diffrn_reflns_av_R_equivalents 0.1391
_diffrn_reflns_av_unetI/netI 0.2020
_diffrn_reflns_Laue_measured_fraction_full 0.996
_diffrn_reflns_Laue_measured_fraction_max 0.952
_diffrn_reflns_limit_h_max 18
_diffrn_reflns_limit_h_min -22
_diffrn_reflns_limit_k_max 8
_diffrn_reflns_limit_k_min -10
_diffrn_reflns_limit_l_max 31
_diffrn_reflns_limit_l_min -26
_diffrn_reflns_number 13645
_diffrn_reflns_point_group_measured_fraction_full 0.996
_diffrn_reflns_point_group_measured_fraction_max 0.952
_diffrn_reflns_theta_full 67.684
_diffrn_reflns_theta_max 73.406
_diffrn_reflns_theta_min 3.687
_diffrn_source 'SuperNova (Cu) X-ray Source'
_exptl_absorpt_coefficient_mu 1.131
_exptl_absorpt_correction_T_max 1.00000
_exptl_absorpt_correction_T_min 0.18646
_exptl_absorpt_correction_type multi-scan
_exptl_absorpt_process_details
;
CrysAlisPro, Agilent Technologies,
Version 1.171.35.21b (release 03-02-2012 CrysAlis171 .NET)
(compiled Feb  3 2012,10:37:01)
Empirical absorption correction using spherical harmonics,
 implemented in SCALE3 ABSPACK scaling algorithm.
;
_exptl_crystal_colour colourless
_exptl_crystal_density_diffrn 1.457
_exptl_crystal_description needle
_exptl_crystal_F_000 1752
_exptl_crystal_size_max 0.300
_exptl_crystal_size_mid 0.050
_exptl_crystal_size_min 0.020
_refine_diff_density_max 0.876
_refine_diff_density_min -0.624
_refine_diff_density_rms 0.124
_refine_ls_extinction_method none
_refine_ls_goodness_of_fit_ref 1.068
_refine_ls_hydrogen_treatment constr
_refine_ls_matrix_type full
_refine_ls_number_parameters 544
_refine_ls_number_reflns 7412
_refine_ls_number_restraints 30
_refine_ls_restrained_S_all 1.076
_refine_ls_R_factor_all 0.2292
_refine_ls_R_factor_gt 0.1375
_refine_ls_shift/su_max 0.000
_refine_ls_shift/su_mean 0.000
_refine_ls_structure_factor_coef Fsqd
_refine_ls_weighting_details 'w=1/[\s^2^(Fo^2^)+(0.2000P)^2^] where P=(Fo^2^+2Fc^2^)/3'
_refine_ls_weighting_scheme calc
_refine_ls_wR_factor_gt 0.3305
_refine_ls_wR_factor_ref 0.4233
_reflns_Friedel_coverage 0.000
_reflns_number_gt 3216
_reflns_number_total 7412
_reflns_threshold_expression 'I > 2\s(I)'
_cod_data_source_file jo9b03082_si_002.cif
_cod_data_source_block shelx
_cod_depositor_comments 'Adding full bibliography for 4038063.cif.'
_cod_original_cell_volume 3864.0(12)
_cod_original_sg_symbol_H-M 'P 21/n'
_cod_database_code 4038063
_shelx_space_group_comment
;
The symmetry employed for this shelxl refinement is uniquely defined
by the following loop, which should always be used as a source of
symmetry information in preference to the above space-group names.
They are only intended as comments.
;
_shelx_estimated_absorpt_t_min 0.728
_shelx_estimated_absorpt_t_max 0.978
_shelxl_version_number 2013-4

loop_
_space_group_symop_operation_xyz
'x, y, z'
'-x+1/2, y+1/2, -z+1/2'
'-x, -y, -z'
'x-1/2, -y-1/2, z-1/2'

loop_
_atom_site_label
_atom_site_type_symbol
_atom_site_fract_x
_atom_site_fract_y
_atom_site_fract_z
_atom_site_U_iso_or_equiv
_atom_site_adp_type
_atom_site_occupancy
_atom_site_site_symmetry_order
_atom_site_calc_flag
_atom_site_refinement_flags_posn
_atom_site_refinement_flags_adp
_atom_site_refinement_flags_occupancy
_atom_site_disorder_assembly
_atom_site_disorder_group
O1W O 0.1790(3) 1.0635(6) -0.0902(2) 0.0513(14) Uani 1 1 d G . . . .
O2W O 0.5203(3) 1.0647(7) -0.2756(3) 0.0608(16) Uani 1 1 d . . . . .
O3W O 0.4471(3) 0.7134(7) -0.3338(2) 0.0689(18) Uani 1 1 d . . . . .
O4W O -0.0355(4) 0.3896(8) -0.1205(3) 0.0529(19) Uani 0.75 1 d . . P A 1
O4X O -0.1045(18) 0.310(3) -0.1706(13) 0.085(9) Uani 0.25 1 d . . P B 2
O5W O 0.1653(4) 0.5335(12) 0.2191(3) 0.116(3) Uani 1 1 d . . . C 1
C1 C 0.2667(4) 0.5311(9) 0.0181(3) 0.0433(17) Uani 1 1 d . . . . .
H1 H 0.2965 0.4986 0.0549 0.052 Uiso 1 1 calc R U . . .
C2 C 0.2987(4) 0.6292(8) -0.0100(3) 0.0370(15) Uani 1 1 d . . . . .
C3 C 0.2561(4) 0.6744(8) -0.0643(3) 0.0403(16) Uani 1 1 d . . . . .
H3 H 0.2791 0.7419 -0.0831 0.048 Uiso 1 1 calc R U . . .
C4 C 0.1799(4) 0.6210(8) -0.0912(3) 0.0384(16) Uani 1 1 d . . . . .
C5 C 0.1468(4) 0.5233(8) -0.0633(3) 0.0404(16) Uani 1 1 d . . . . .
H5 H 0.0949 0.4855 -0.0814 0.049 Uiso 1 1 calc R U . . .
C6 C 0.1894(4) 0.4806(8) -0.0088(3) 0.0415(17) Uani 1 1 d . . . . .
C7 C 0.1523(4) 0.7622(8) -0.1798(2) 0.0362(15) Uani 1 1 d . U . . .
C8 C 0.1077(4) 0.8620(8) -0.2743(3) 0.0395(16) Uani 1 1 d . . . . .
C9 C 0.1753(4) 0.8654(8) -0.2898(2) 0.0351(15) Uani 1 1 d . . . . .
C10 C 0.1824(4) 0.9661(8) -0.3289(3) 0.0402(16) Uani 1 1 d . . . . .
H10 H 0.2304 0.9730 -0.3370 0.048 Uiso 1 1 calc R U . . .
C11 C 0.1190(4) 1.0562(8) -0.3560(3) 0.0441(18) Uani 1 1 d . . . . .
H11 H 0.1230 1.1219 -0.3841 0.053 Uiso 1 1 calc R U . . .
C12 C 0.0490(4) 1.0536(9) -0.3431(3) 0.0463(18) Uani 1 1 d . . . . .
H12 H 0.0055 1.1159 -0.3621 0.056 Uiso 1 1 calc R U . . .
C13 C 0.0455(4) 0.9563(9) -0.3015(3) 0.0421(17) Uani 1 1 d . . . . .
C14 C 0.3051(4) 0.7564(8) -0.2729(3) 0.0399(16) Uani 1 1 d . . . . .
H14A H 0.2961 0.7884 -0.3119 0.048 Uiso 1 1 calc R U . . .
H14B H 0.3255 0.6538 -0.2690 0.048 Uiso 1 1 calc R U . . .
C15 C 0.3664(4) 0.8531(8) -0.2342(3) 0.0404(16) Uani 1 1 d . . . . .
C16 C 0.4024(4) 1.0072(8) -0.1485(3) 0.0360(15) Uani 1 1 d . . . . .
H16A H 0.4215 1.0890 -0.1665 0.043 Uiso 1 1 calc R U . . .
H16B H 0.4490 0.9490 -0.1258 0.043 Uiso 1 1 calc R U . . .
C17 C 0.3605(4) 1.0691(8) -0.1113(3) 0.0389(16) Uani 1 1 d . . . . .
H17A H 0.3446 0.9866 -0.0918 0.047 Uiso 1 1 calc R U . . .
H17B H 0.3116 1.1197 -0.1349 0.047 Uiso 1 1 calc R U . . .
C18 C 0.4104(4) 1.1770(8) -0.0681(3) 0.0354(14) Uani 1 1 d . . . . .
H18A H 0.4339 1.2501 -0.0870 0.042 Uiso 1 1 calc R U . . .
H18B H 0.4546 1.1225 -0.0406 0.042 Uiso 1 1 calc R U . . .
C19 C 0.3643(4) 1.2587(7) -0.0368(3) 0.0397(16) Uani 1 1 d . . . . .
H19A H 0.4000 1.3310 -0.0111 0.048 Uiso 1 1 calc R U . . .
H19B H 0.3210 1.3150 -0.0643 0.048 Uiso 1 1 calc R U . . .
C20 C 0.3685(4) 1.1412(9) 0.0511(3) 0.0428(17) Uani 1 1 d . . . . .
C21 C 0.3295(4) 1.0305(9) 0.0763(3) 0.0431(17) Uani 1 1 d . . . . .
C22 C 0.3706(5) 0.9791(11) 0.1322(3) 0.057(2) Uani 1 1 d . . . . .
H22 H 0.4204 1.0194 0.1541 0.068 Uiso 1 1 calc R U . . .
C23 C 0.3350(6) 0.8689(12) 0.1531(4) 0.070(3) Uani 1 1 d . . . . .
H23 H 0.3619 0.8290 0.1892 0.084 Uiso 1 1 calc R U . . .
C24 C 0.2636(6) 0.8180(11) 0.1233(4) 0.062(2) Uani 1 1 d . . . . .
H24 H 0.2395 0.7419 0.1378 0.075 Uiso 1 1 calc R U . . .
C25 C 0.2235(5) 0.8788(9) 0.0692(3) 0.0509(19) Uani 1 1 d . . . . .
C26 C 0.1427(5) 0.8315(11) 0.0379(4) 0.060(2) Uani 1 1 d . . . . .
C27 C 0.0306(6) 0.849(2) -0.0458(4) 0.135(6) Uani 1 1 d . . . . .
H27A H 0.0291 0.7405 -0.0521 0.162 Uiso 1 1 calc R U . . .
H27B H -0.0021 0.8686 -0.0220 0.162 Uiso 1 1 calc R U . . .
C28 C -0.0068(6) 0.9130(17) -0.0965(4) 0.107(5) Uani 1 1 d . . . . .
H28A H 0.0224 0.8830 -0.1217 0.128 Uiso 1 1 calc R U . . .
H28B H 0.0005 1.0211 -0.0911 0.128 Uiso 1 1 calc R U . . .
C29 C -0.0937(5) 0.8868(11) -0.1278(3) 0.065(3) Uani 1 1 d . . . . .
H29A H -0.0993 0.7848 -0.1427 0.078 Uiso 1 1 calc R U . . .
H29B H -0.1218 0.8909 -0.1003 0.078 Uiso 1 1 calc R U . . .
C30 C -0.1335(7) 0.9808(19) -0.1722(4) 0.118(5) Uani 1 1 d . U . . .
H30A H -0.1281 1.0841 -0.1585 0.142 Uiso 1 1 calc R U . . .
H30B H -0.1906 0.9556 -0.1860 0.142 Uiso 1 1 calc R U . . .
C31 C -0.1266(6) 1.053(2) -0.2613(4) 0.131(7) Uani 1 1 d . . . . .
C32 C -0.0787(5) 1.0570(13) -0.2996(4) 0.078(3) Uani 1 1 d . . . . .
H32A H -0.1141 1.0425 -0.3388 0.093 Uiso 1 1 calc R U . . .
H32B H -0.0528 1.1546 -0.2970 0.093 Uiso 1 1 calc R U . . .
C33 C 0.3820(4) 0.6825(7) 0.0166(2) 0.0344(15) Uani 1 1 d . U . . .
C34 C 0.1503(5) 0.3783(10) 0.0193(3) 0.052(2) Uani 1 1 d . . . . .
N1 N 0.1347(3) 0.6593(7) -0.1467(2) 0.0380(14) Uani 1 1 d . . . . .
H1A H 0.0898 0.6110 -0.1617 0.046 Uiso 1 1 calc R U . . .
N2 N 0.1001(3) 0.7637(7) -0.2335(2) 0.0430(15) Uani 1 1 d . . . . .
H2 H 0.0603 0.7007 -0.2429 0.052 Uiso 1 1 calc R U . . .
N3 N 0.3492(3) 0.9137(6) -0.1911(2) 0.0371(13) Uani 1 1 d . . . . .
H3A H 0.3023 0.8950 -0.1887 0.045 Uiso 1 1 calc R U . . .
N4 N 0.3301(3) 1.1649(7) -0.0046(2) 0.0407(14) Uani 1 1 d . . . . .
H4 H 0.2838 1.1227 -0.0212 0.049 Uiso 1 1 calc R U . . .
N5 N 0.2576(3) 0.9808(6) 0.0463(2) 0.0386(13) Uani 1 1 d . . . . .
N6 N 0.1107(4) 0.8865(9) -0.0136(3) 0.066(2) Uani 1 1 d . . . . .
H6 H 0.1385 0.9452 -0.0277 0.079 Uiso 1 1 calc R U . . .
N7 N -0.1013(5) 0.9689(16) -0.2199(4) 0.125(4) Uani 1 1 d . U . . .
H7 H -0.0648 0.9027 -0.2185 0.150 Uiso 1 1 calc R U . . .
O1 O 0.2083(3) 0.8484(5) -0.16344(17) 0.0376(11) Uani 1 1 d . . . . .
O2 O 0.2309(3) 0.7573(5) -0.26311(17) 0.0377(11) Uani 1 1 d . . . . .
O3 O 0.4325(3) 0.8688(6) -0.2406(2) 0.0469(13) Uani 1 1 d . . . . .
O4 O 0.4304(3) 1.2045(6) 0.0780(2) 0.0534(14) Uani 1 1 d . . . . .
O5 O 0.1047(4) 0.7476(7) 0.0583(3) 0.077(2) Uani 1 1 d . . . . .
O6 O -0.1813(5) 1.1396(15) -0.2666(4) 0.169(5) Uani 1 1 d . U . . .
O7 O -0.0202(3) 0.9444(7) -0.2848(2) 0.0564(15) Uani 1 1 d . . . . .
F1 F 0.3914(2) 0.8241(5) 0.00368(17) 0.0483(11) Uani 1 1 d . . . . .
F2 F 0.4344(2) 0.6066(5) 0.0002(2) 0.0525(12) Uani 1 1 d . . . . .
F3 F 0.4075(3) 0.6748(6) 0.07248(17) 0.0573(12) Uani 1 1 d . . . . .
F4 F 0.0822(4) 0.4260(6) 0.0214(3) 0.090(2) Uani 1 1 d . . . . .
F5 F 0.1337(4) 0.2479(6) -0.0048(3) 0.0785(17) Uani 1 1 d . . . . .
F6 F 0.1965(4) 0.3490(9) 0.0717(2) 0.130(3) Uani 1 1 d . . . . .

loop_
_atom_site_aniso_label
_atom_site_aniso_U_11
_atom_site_aniso_U_22
_atom_site_aniso_U_33
_atom_site_aniso_U_23
_atom_site_aniso_U_13
_atom_site_aniso_U_12
O1W 0.044(3) 0.073(4) 0.038(3) -0.015(3) 0.015(2) -0.011(2)
O2W 0.049(3) 0.068(4) 0.058(3) 0.011(3) 0.008(3) 0.005(3)
O3W 0.073(4) 0.090(5) 0.046(3) -0.023(3) 0.024(3) -0.019(3)
O4W 0.045(4) 0.075(5) 0.038(4) 0.000(4) 0.014(3) -0.006(3)
O4X 0.11(2) 0.080(19) 0.09(2) 0.014(17) 0.067(19) 0.023(16)
O5W 0.068(5) 0.206(10) 0.065(4) 0.036(6) 0.012(4) -0.018(5)
C1 0.048(4) 0.053(5) 0.027(3) 0.006(3) 0.010(3) -0.001(3)
C2 0.042(4) 0.039(4) 0.024(3) 0.003(3) 0.004(3) -0.006(3)
C3 0.050(4) 0.041(4) 0.025(3) -0.003(3) 0.007(3) -0.002(3)
C4 0.049(4) 0.037(4) 0.024(3) -0.002(3) 0.006(3) 0.000(3)
C5 0.053(4) 0.036(4) 0.029(3) 0.001(3) 0.009(3) -0.004(3)
C6 0.052(4) 0.046(5) 0.026(3) 0.002(3) 0.013(3) -0.006(3)
C7 0.048(4) 0.041(4) 0.014(3) -0.006(3) 0.004(3) -0.003(3)
C8 0.041(4) 0.052(5) 0.023(3) 0.004(3) 0.006(3) -0.004(3)
C9 0.047(4) 0.038(4) 0.014(2) 0.000(3) 0.003(3) -0.003(3)
C10 0.052(4) 0.035(4) 0.034(3) -0.004(3) 0.016(3) -0.012(3)
C11 0.058(4) 0.049(5) 0.022(3) 0.007(3) 0.009(3) 0.009(3)
C12 0.053(4) 0.050(5) 0.033(3) -0.004(4) 0.010(3) 0.003(3)
C13 0.038(4) 0.055(5) 0.032(3) -0.005(3) 0.010(3) -0.005(3)
C14 0.040(4) 0.050(5) 0.023(3) -0.009(3) 0.003(3) 0.000(3)
C15 0.042(4) 0.046(5) 0.032(3) 0.007(3) 0.011(3) -0.002(3)
C16 0.030(3) 0.037(4) 0.038(3) 0.002(3) 0.007(3) -0.004(3)
C17 0.035(3) 0.047(4) 0.034(3) 0.009(3) 0.011(3) 0.002(3)
C18 0.034(3) 0.038(4) 0.032(3) -0.001(3) 0.008(3) -0.002(3)
C19 0.046(4) 0.028(4) 0.046(4) 0.003(3) 0.017(3) 0.002(3)
C20 0.053(4) 0.051(5) 0.023(3) -0.009(3) 0.011(3) 0.004(3)
C21 0.049(4) 0.048(5) 0.030(3) -0.003(3) 0.011(3) 0.006(3)
C22 0.052(5) 0.094(7) 0.021(3) 0.018(4) 0.009(3) 0.004(4)
C23 0.084(7) 0.096(8) 0.042(4) 0.019(5) 0.036(5) 0.018(6)
C24 0.091(7) 0.060(6) 0.047(5) 0.023(5) 0.037(5) 0.021(5)
C25 0.073(5) 0.044(5) 0.042(4) 0.002(4) 0.028(4) -0.005(4)
C26 0.059(5) 0.076(6) 0.047(4) -0.017(5) 0.023(4) -0.003(4)
C27 0.058(6) 0.30(2) 0.046(5) -0.023(10) 0.017(5) -0.042(10)
C28 0.051(6) 0.221(16) 0.058(6) 0.035(8) 0.032(5) 0.024(8)
C29 0.072(6) 0.087(7) 0.035(4) 0.014(5) 0.018(4) 0.004(5)
C30 0.090(7) 0.219(13) 0.060(6) 0.009(8) 0.044(6) 0.007(9)
C31 0.057(6) 0.28(2) 0.041(5) -0.009(9) 0.000(5) 0.053(9)
C32 0.049(5) 0.126(9) 0.045(4) -0.005(6) -0.002(4) 0.037(5)
C33 0.060(4) 0.023(3) 0.015(2) -0.002(3) 0.006(3) 0.003(3)
C34 0.060(5) 0.064(6) 0.041(4) 0.004(4) 0.027(4) -0.001(4)
N1 0.039(3) 0.050(4) 0.022(2) 0.005(3) 0.006(2) -0.014(3)
N2 0.048(3) 0.055(4) 0.027(3) 0.004(3) 0.014(3) -0.009(3)
N3 0.038(3) 0.041(4) 0.030(3) -0.005(3) 0.009(2) 0.000(2)
N4 0.041(3) 0.050(4) 0.023(3) 0.001(3) 0.001(2) -0.005(3)
N5 0.050(3) 0.033(3) 0.032(3) 0.001(3) 0.013(3) 0.006(2)
N6 0.048(4) 0.097(6) 0.051(4) -0.022(4) 0.015(3) -0.025(4)
N7 0.073(5) 0.253(12) 0.061(5) 0.026(7) 0.038(5) 0.052(7)
O1 0.043(3) 0.047(3) 0.021(2) -0.006(2) 0.0096(19) -0.011(2)
O2 0.042(3) 0.048(3) 0.019(2) 0.001(2) 0.0056(18) -0.003(2)
O3 0.052(3) 0.057(3) 0.036(3) -0.004(2) 0.020(2) -0.005(2)
O4 0.054(3) 0.063(4) 0.032(3) -0.012(3) 0.000(2) -0.011(3)
O5 0.100(5) 0.074(5) 0.079(4) -0.014(4) 0.058(4) -0.035(4)
O6 0.083(6) 0.307(14) 0.114(8) -0.062(9) 0.029(5) 0.080(7)
O7 0.048(3) 0.089(4) 0.032(2) 0.003(3) 0.015(2) 0.006(3)
F1 0.053(2) 0.042(3) 0.041(2) 0.003(2) 0.0026(19) 0.0009(18)
F2 0.047(2) 0.048(3) 0.060(3) -0.012(2) 0.014(2) -0.0013(19)
F3 0.063(3) 0.077(3) 0.027(2) -0.001(2) 0.0104(19) -0.011(2)
F4 0.119(5) 0.071(4) 0.121(5) 0.021(4) 0.096(4) 0.016(3)
F5 0.109(4) 0.052(3) 0.100(5) 0.001(3) 0.069(4) -0.007(3)
F6 0.122(5) 0.192(8) 0.045(3) 0.058(4) -0.011(3) -0.083(5)

loop_
_atom_type_symbol
_atom_type_description
_atom_type_scat_dispersion_real
_atom_type_scat_dispersion_imag
_atom_type_scat_source
C C 0.0181 0.0091 'International Tables Vol C Tables 4.2.6.8 and 6.1.1.4'
H H 0.0000 0.0000 'International Tables Vol C Tables 4.2.6.8 and 6.1.1.4'
N N 0.0311 0.0180 'International Tables Vol C Tables 4.2.6.8 and 6.1.1.4'
O O 0.0492 0.0322 'International Tables Vol C Tables 4.2.6.8 and 6.1.1.4'
F F 0.0727 0.0534 'International Tables Vol C Tables 4.2.6.8 and 6.1.1.4'

loop_
_geom_angle_atom_site_label_1
_geom_angle_atom_site_label_2
_geom_angle_atom_site_label_3
_geom_angle
_geom_angle_site_symmetry_1
_geom_angle_site_symmetry_3
_geom_angle_publ_flag
C2 C1 C6 118.4(6) . . ?
C1 C2 C3 121.0(6) . . ?
C1 C2 C33 120.1(6) . . ?
C3 C2 C33 118.8(6) . . ?
C4 C3 C2 120.2(7) . . ?
C5 C4 C3 119.4(6) . . ?
C5 C4 N1 117.8(6) . . ?
C3 C4 N1 122.8(6) . . ?
C4 C5 C6 120.0(7) . . ?
C5 C6 C1 121.0(7) . . ?
C5 C6 C34 117.5(7) . . ?
C1 C6 C34 121.5(6) . . ?
O1 C7 N1 124.1(6) . . ?
O1 C7 N2 122.4(6) . . ?
N1 C7 N2 113.4(6) . . ?
C13 C8 C9 118.3(6) . . ?
C13 C8 N2 119.6(6) . . ?
C9 C8 N2 122.1(6) . . ?
C10 C9 C8 121.0(7) . . ?
C10 C9 O2 125.9(6) . . ?
C8 C9 O2 113.1(5) . . ?
C11 C10 C9 119.1(7) . . ?
C10 C11 C12 121.8(7) . . ?
C13 C12 C11 117.4(7) . . ?
O7 C13 C8 115.1(6) . . ?
O7 C13 C12 122.8(7) . . ?
C8 C13 C12 122.1(7) . . ?
O2 C14 C15 113.9(5) . . ?
O3 C15 N3 122.7(7) . . ?
O3 C15 C14 120.1(6) . . ?
N3 C15 C14 117.0(6) . . ?
N3 C16 C17 110.2(5) . . ?
C16 C17 C18 113.5(5) . . ?
C17 C18 C19 113.5(5) . . ?
N4 C19 C18 114.7(6) . . ?
O4 C20 N4 123.2(7) . . ?
O4 C20 C21 122.9(6) . . ?
N4 C20 C21 113.9(6) . . ?
N5 C21 C22 121.8(7) . . ?
N5 C21 C20 119.2(6) . . ?
C22 C21 C20 119.0(7) . . ?
C23 C22 C21 117.6(8) . . ?
C24 C23 C22 120.8(8) . . ?
C23 C24 C25 119.2(9) . . ?
N5 C25 C24 121.7(8) . . ?
N5 C25 C26 118.7(8) . . ?
C24 C25 C26 119.5(8) . . ?
O5 C26 N6 121.4(8) . . ?
O5 C26 C25 122.4(9) . . ?
N6 C26 C25 116.1(8) . . ?
C28 C27 N6 120.9(12) . . ?
C27 C28 C29 121.3(10) . . ?
C30 C29 C28 118.9(10) . . ?
C29 C30 N7 111.8(10) . . ?
O6 C31 N7 122.0(12) . . ?
O6 C31 C32 121.8(14) . . ?
N7 C31 C32 115.7(10) . . ?
O7 C32 C31 110.2(9) . . ?
F3 C33 F2 106.1(5) . . ?
F3 C33 F1 106.3(5) . . ?
F2 C33 F1 104.8(5) . . ?
F3 C33 C2 113.1(6) . . ?
F2 C33 C2 113.2(5) . . ?
F1 C33 C2 112.7(5) . . ?
F4 C34 F5 104.3(7) . . ?
F4 C34 F6 107.4(7) . . ?
F5 C34 F6 104.6(8) . . ?
F4 C34 C6 114.2(7) . . ?
F5 C34 C6 114.0(6) . . ?
F6 C34 C6 111.5(7) . . ?
C7 N1 C4 127.5(6) . . ?
C7 N2 C8 122.3(6) . . ?
C15 N3 C16 124.8(6) . . ?
C20 N4 C19 120.9(6) . . ?
C21 N5 C25 118.7(7) . . ?
C26 N6 C27 119.0(9) . . ?
C31 N7 C30 120.1(11) . . ?
C9 O2 C14 118.2(5) . . ?
C13 O7 C32 119.5(7) . . ?

loop_
_geom_bond_atom_site_label_1
_geom_bond_atom_site_label_2
_geom_bond_distance
_geom_bond_site_symmetry_2
_geom_bond_publ_flag
C1 C2 1.378(9) . ?
C1 C6 1.397(9) . ?
C2 C3 1.391(8) . ?
C2 C33 1.493(9) . ?
C3 C4 1.390(9) . ?
C4 C5 1.383(10) . ?
C4 N1 1.408(8) . ?
C5 C6 1.389(9) . ?
C6 C34 1.480(10) . ?
C7 O1 1.227(8) . ?
C7 N1 1.360(8) . ?
C7 N2 1.367(8) . ?
C8 C13 1.387(10) . ?
C8 C9 1.394(9) . ?
C8 N2 1.404(9) . ?
C9 C10 1.383(9) . ?
C9 O2 1.396(8) . ?
C10 C11 1.378(10) . ?
C11 C12 1.397(10) . ?
C12 C13 1.392(10) . ?
C13 O7 1.383(8) . ?
C14 O2 1.432(8) . ?
C14 C15 1.484(9) . ?
C15 O3 1.255(8) . ?
C15 N3 1.348(9) . ?
C16 N3 1.446(8) . ?
C16 C17 1.496(9) . ?
C17 C18 1.515(9) . ?
C18 C19 1.516(9) . ?
C19 N4 1.450(9) . ?
C20 O4 1.228(8) . ?
C20 N4 1.362(8) . ?
C20 C21 1.483(11) . ?
C21 N5 1.333(9) . ?
C21 C22 1.436(9) . ?
C22 C23 1.381(12) . ?
C23 C24 1.328(13) . ?
C24 C25 1.426(11) . ?
C25 N5 1.341(9) . ?
C25 C26 1.460(12) . ?
C26 O5 1.241(10) . ?
C26 N6 1.332(11) . ?
C27 C28 1.361(15) . ?
C27 N6 1.433(11) . ?
C28 C29 1.508(13) . ?
C29 C30 1.398(14) . ?
C30 N7 1.507(11) . ?
C31 O6 1.225(14) . ?
C31 N7 1.252(16) . ?
C31 C32 1.497(14) . ?
C32 O7 1.417(9) . ?
C33 F3 1.336(7) . ?
C33 F2 1.337(8) . ?
C33 F1 1.346(8) . ?
C34 F4 1.311(9) . ?
C34 F5 1.315(9) . ?
C34 F6 1.332(9) . ?
